data_4508938
loop_
_publ_author_name
'Wu, Jing-Yun'
'Hsu, Hung-Yu'
'Chan, Chun-Chieh'
'Wen, Yuh-Sheng'
'Tsai, Chiitang'
'Lu, Kuang-Lieh'

_publ_section_title
;
 Formation of Infinite Linear Mercury Metal Chains Assisted by
 Face-to-Face \p&#x2212;\p (Aryl&#x2212;Aryl) Stacking Interactions
;
_journal_issue 1
_journal_name_full 'Crystal Growth &amp; Design'
_journal_page_first 258
_journal_paper_doi 10.1021/cg8004163
_journal_volume 9
_journal_year 2009
_chemical_formula_sum 'C8 H6 Br2 Hg N4'
_chemical_formula_weight 518.58
_chemical_name_systematic
;
 ?
;
_space_group_IT_number 14
_symmetry_cell_setting monoclinic
_symmetry_space_group_name_Hall '-P 2ybc'
_symmetry_space_group_name_H-M 'P 1 21/c 1'
_atom_sites_solution_hydrogens geom
_atom_sites_solution_primary direct
_atom_sites_solution_secondary difmap
_audit_creation_method SHELXL-97
_cell_angle_alpha 90.00
_cell_angle_beta 94.357(2)
_cell_angle_gamma 90.00
_cell_formula_units_Z 2
_cell_length_a 10.8936(8)
_cell_length_b 4.0146(3)
_cell_length_c 13.0313(10)
_cell_measurement_reflns_used 1738
_cell_measurement_temperature 296(2)
_cell_measurement_theta_max 24.94
_cell_measurement_theta_min 3.14
_cell_volume 568.26(7)
_computing_cell_refinement 'Bruker SAINT'
_computing_data_collection 'Bruker SMART'
_computing_data_reduction 'Bruker SAINT'
_computing_structure_refinement 'SHELXL-97 (Sheldrick, 1997)'
_computing_structure_solution 'SHELXS-97 (Sheldrick, 1990)'
_diffrn_ambient_temperature 296(2)
_diffrn_measured_fraction_theta_full 0.997
_diffrn_measured_fraction_theta_max 0.997
_diffrn_measurement_device_type 'CCD area detector'
_diffrn_measurement_method 'phi and omega scans'
_diffrn_radiation_monochromator graphite
_diffrn_radiation_source 'fine-focus sealed tube'
_diffrn_radiation_type MoK\a
_diffrn_radiation_wavelength 0.71073
_diffrn_reflns_av_R_equivalents 0.0327
_diffrn_reflns_av_sigmaI/netI 0.0297
_diffrn_reflns_limit_h_max 12
_diffrn_reflns_limit_h_min -6
_diffrn_reflns_limit_k_max 4
_diffrn_reflns_limit_k_min -4
_diffrn_reflns_limit_l_max 15
_diffrn_reflns_limit_l_min -15
_diffrn_reflns_number 3836
_diffrn_reflns_theta_full 24.99
_diffrn_reflns_theta_max 24.99
_diffrn_reflns_theta_min 3.14
_exptl_absorpt_coefficient_mu 20.545
_exptl_absorpt_correction_T_max 0.7452
_exptl_absorpt_correction_T_min 0.3849
_exptl_absorpt_correction_type multi-scan
_exptl_absorpt_process_details 'Bruker SADABS, 1996'
_exptl_crystal_colour colorless
_exptl_crystal_density_diffrn 3.031
_exptl_crystal_density_method 'not measured'
_exptl_crystal_description prism
_exptl_crystal_F_000 464
_exptl_crystal_size_max 0.02
_exptl_crystal_size_mid 0.02
_exptl_crystal_size_min 0.01
_refine_diff_density_max 0.718
_refine_diff_density_min -1.587
_refine_diff_density_rms 0.221
_refine_ls_extinction_method none
_refine_ls_goodness_of_fit_ref 1.114
_refine_ls_hydrogen_treatment constr
_refine_ls_matrix_type full
_refine_ls_number_parameters 70
_refine_ls_number_reflns 992
_refine_ls_number_restraints 0
_refine_ls_restrained_S_all 1.114
_refine_ls_R_factor_all 0.0333
_refine_ls_R_factor_gt 0.0283
_refine_ls_shift/su_max 0.001
_refine_ls_shift/su_mean 0.000
_refine_ls_structure_factor_coef Fsqd
_refine_ls_weighting_details 'calc w=1/[\s^2^(Fo^2^)+(0.0402P)^2^+0.0000P] where P=(Fo^2^+2Fc^2^)/3'
_refine_ls_weighting_scheme calc
_refine_ls_wR_factor_gt 0.0672
_refine_ls_wR_factor_ref 0.0693
_reflns_number_gt 882
_reflns_number_total 992
_reflns_threshold_expression >2sigma(I)
_cod_data_source_file cg8004163sup1.cif
_cod_data_source_block cpd3
_cod_depositor_comments
;
The following automatic conversions were performed:

'_symmetry_cell_setting' value 'Monoclinic' changed to 'monoclinic'
according to /home/saulius/struct/CIF-dictionaries/cif_core.dic
dictionary named 'cif_core.dic' version 2.4.2 from 2011-04-26.

Automatic conversion script
Id: cif_fix_values 1891 2012-01-12 08:04:46Z andrius 
;
_cod_original_sg_symbol_H-M P2(1)/c
_cod_database_code 4508938

loop_
_symmetry_equiv_pos_as_xyz
'x, y, z'
'-x, y+1/2, -z+1/2'
'-x, -y, -z'
'x, -y-1/2, z-1/2'

loop_
_atom_site_label
_atom_site_type_symbol
_atom_site_fract_x
_atom_site_fract_y
_atom_site_fract_z
_atom_site_U_iso_or_equiv
_atom_site_adp_type
_atom_site_occupancy
_atom_site_symmetry_multiplicity
_atom_site_calc_flag
_atom_site_refinement_flags
Hg1 Hg 1.0000 1.0000 1.0000 0.03665(18) Uani 1 2 d S
Br1 Br 0.91318(6) 0.6274(2) 0.86235(5) 0.0377(2) Uani 1 1 d .
N1 N 0.5323(5) 0.2141(17) 0.1201(4) 0.0429(15) Uani 1 1 d .
N2 N 0.7714(5) 0.1096(17) 0.0643(5) 0.0417(14) Uani 1 1 d .
C1 C 0.5542(6) 0.0597(18) 0.0336(6) 0.0351(17) Uani 1 1 d .
C2 C 0.6732(7) 0.0071(16) 0.0062(6) 0.0408(19) Uani 1 1 d .
H2 H 0.6846 -0.1039 -0.0549 0.049 Uiso 1 1 calc R
C3 C 0.7505(6) 0.2706(19) 0.1513(5) 0.0409(17) Uani 1 1 d .
H3 H 0.8166 0.3508 0.1935 0.049 Uiso 1 1 calc R
C4 C 0.6309(6) 0.319(2) 0.1793(6) 0.0467(19) Uani 1 1 d .
H4 H 0.6191 0.4279 0.2408 0.056 Uiso 1 1 calc R

loop_
_atom_site_aniso_label
_atom_site_aniso_U_11
_atom_site_aniso_U_22
_atom_site_aniso_U_33
_atom_site_aniso_U_23
_atom_site_aniso_U_13
_atom_site_aniso_U_12
Hg1 0.0360(2) 0.0318(3) 0.0417(3) -0.00855(16) 0.00019(16) -0.00355(14)
Br1 0.0427(4) 0.0316(4) 0.0380(4) -0.0052(3) -0.0027(3) -0.0030(3)
N1 0.036(3) 0.058(4) 0.036(3) -0.007(3) 0.005(2) 0.001(3)
N2 0.028(3) 0.053(4) 0.044(4) -0.004(3) 0.003(2) 0.001(3)
C1 0.029(3) 0.042(5) 0.034(4) 0.005(3) 0.003(3) -0.001(3)
C2 0.032(3) 0.055(6) 0.036(4) -0.008(3) 0.003(3) -0.002(3)
C3 0.039(3) 0.044(5) 0.039(4) 0.001(3) -0.001(3) -0.005(3)
C4 0.042(4) 0.060(6) 0.037(4) -0.011(4) 0.002(3) 0.002(4)

loop_
_atom_type_symbol
_atom_type_description
_atom_type_scat_dispersion_real
_atom_type_scat_dispersion_imag
_atom_type_scat_source
C C 0.0033 0.0016 'International Tables Vol C Tables 4.2.6.8 and 6.1.1.4'
H H 0.0000 0.0000 'International Tables Vol C Tables 4.2.6.8 and 6.1.1.4'
N N 0.0061 0.0033 'International Tables Vol C Tables 4.2.6.8 and 6.1.1.4'
Br Br -0.2901 2.4595 'International Tables Vol C Tables 4.2.6.8 and 6.1.1.4'
Hg Hg -2.3894 9.2266 'International Tables Vol C Tables 4.2.6.8 and 6.1.1.4'

loop_
_geom_angle_atom_site_label_1
_geom_angle_atom_site_label_2
_geom_angle_atom_site_label_3
_geom_angle
_geom_angle_site_symmetry_3
Br1 Hg1 Br1 180.0 3_777
C1 N1 C4 116.6(6) .
C2 N2 C3 116.7(6) .
N1 C1 C2 121.5(7) .
N1 C1 C1 117.6(8) 3_655
C2 C1 C1 120.9(8) 3_655
N2 C2 C1 122.3(7) .
N2 C3 C4 120.8(6) .
N1 C4 C3 121.9(7) .

loop_
_geom_bond_atom_site_label_1
_geom_bond_atom_site_label_2
_geom_bond_distance
_geom_bond_site_symmetry_2
Hg1 Br1 2.4683(7) .
Hg1 Br1 2.4683(7) 3_777
N1 C1 1.323(9) .
N1 C4 1.343(8) .
N2 C2 1.328(9) .
N2 C3 1.340(9) .
C1 C2 1.387(10) .
C1 C1 1.495(14) 3_655
C3 C4 1.392(9) .
